data_8104160
loop_
_publ_author_name
'Ye, S.-R.'
'He, M.-Y.'
'Shan, Y.-K.'
'Dai Liyi'

_publ_section_title
;
 Crystal structure of tetrapotassium dihydrogen heptatungsteno
 tetramolybdeno monomanganese monoaquasilicate hydrate, K4 H2 (Si W7 Mo4
 Mn (H2 O) O39) * 13(H2 O)
;
_journal_name_full
;
Zeitschrift fuer Kristallographie - New Crystal Structures
;
_journal_page_first 451
_journal_page_last 452
_journal_volume 217
_journal_year 2002
_chemical_formula_sum 'H30 K4 Mn Mo4 O53 Si W7'
_chemical_name_systematic 'K4 H2 (Si W7 Mo4 Mn (H2 O) O39) (H2 O)13'
_space_group_IT_number 128
_symmetry_space_group_name_Hall '-P 4 2n'
_symmetry_space_group_name_H-M 'P 4/m n c'
_cell_angle_alpha 90
_cell_angle_beta 90
_cell_angle_gamma 90
_cell_formula_units_Z 2
_cell_length_a 14.105
_cell_length_b 14.105
_cell_length_c 12.476
_cell_volume 2482.113
_citation_journal_id_ASTM ZKNSFT
_cod_data_source_file Ye_ZKNSFT_2002_799.cif
_cod_data_source_block H30K4Mn1Mo4O53Si1W7
_cod_original_formula_sum 'H30 K4 Mn1 Mo4 O53 Si1 W7'
_cod_database_code 8104160

loop_
_symmetry_equiv_pos_as_xyz
x,y,z
-y,x,z
-x,-y,z
y,-x,z
x+1/2,-y+1/2,-z+1/2
y+1/2,x+1/2,-z+1/2
-x+1/2,y+1/2,-z+1/2
-y+1/2,-x+1/2,-z+1/2
-x,-y,-z
y,-x,-z
x,y,-z
-y,x,-z
-x-1/2,y-1/2,z-1/2
-y-1/2,-x-1/2,z-1/2
x-1/2,-y-1/2,z-1/2
y-1/2,x-1/2,z-1/2

loop_
_atom_site_label
_atom_site_type_symbol
_atom_site_fract_x
_atom_site_fract_y
_atom_site_fract_z
_atom_site_occupancy
_atom_site_U_iso_or_equiv
Mo1 Mo+6 0.13823 0.10921 0.2 0.3333 0.0
O4 O-2 0.1225 0.2127 0.1044 1 0.0
O1 O-2 0.012 0.0971 0.0778 0.5 0.0
Si1 Si+4 0 0 0 1 0.0
W1 W+6 0.13823 0.10921 0.2 0.5833 0.0
O10 O-2 0.114 0.386 0.25 1 0.0
O2 O-2 0.2355 0.069 0.105 1 0.0
Mn1 Mn+2 0.13821 0.1092 0.19997 0.0833 0.0
K1 K+1 0.2964 0.2445 0 1 0.0
W2 W+6 0.24649 -0.0281 0 0.5833 0.0
O9 O-2 0.5 0.5 0.068 0.5 0.0
O6 O-2 0.2032 0.1578 0.2951 1 0.0
O3 O-2 0.1301 -0.0165 0.255 1 0.0
Mn2 Mn+2 0.24649 -0.0281 0 0.0833 0.0
O7 O-2 0.316 0.441 0 1 0.0
O5 O-2 0.363 -0.046 0 1 0.0
Mo2 Mo+6 0.24649 -0.0281 0 0.3333 0.0
O8 O-2 0.4058 0.0942 0.25 1 0.0
